data_2228770
loop_
_publ_author_name
'Sykora, Richard E.'
'Harris, Andrew G.'
'Clements, Jason W.'
'Hoffman, Norris W.'

_publ_section_title
;
 Dichlorido(\h^6^-<i>p</i>-cymene)(4-fluoroaniline-\k<i>N</i>)ruthenium(II)
;
_journal_coeditor_code IS2638
_journal_issue 1
_journal_name_full 'Acta Crystallographica Section E'
_journal_page_first m99
_journal_page_last m100
_journal_paper_doi 10.1107/S1600536810051962
_journal_volume 67
_journal_year 2011
_chemical_formula_iupac '[Ru Cl2 (C10 H14) (C6 H6 F N)]'
_chemical_formula_moiety 'C16 H20 Cl2 F N Ru'
_chemical_formula_sum 'C16 H20 Cl2 F N Ru'
_chemical_formula_weight 417.30
_chemical_name_systematic
;
Dichlorido(\h^6^-<i>p</i>-cymene)(4-fluoroaniline-\k<i>N</i>)ruthenium(II)
;
_space_group_IT_number 14
_symmetry_cell_setting monoclinic
_symmetry_space_group_name_Hall '-P 2yn'
_symmetry_space_group_name_H-M 'P 1 21/n 1'
_atom_sites_solution_hydrogens geom
_atom_sites_solution_primary direct
_atom_sites_solution_secondary difmap
_audit_creation_method SHELXL-97
_cell_angle_alpha 90.00
_cell_angle_beta 93.271(8)
_cell_angle_gamma 90.00
_cell_formula_units_Z 4
_cell_length_a 8.6492(9)
_cell_length_b 12.2458(13)
_cell_length_c 15.6471(16)
_cell_measurement_reflns_used 25
_cell_measurement_temperature 290(2)
_cell_measurement_theta_max 13.15
_cell_measurement_theta_min 8.45
_cell_volume 1654.6(3)
_computing_cell_refinement '<i>CAD-4/PC</i> (Enraf--Nonius, 1993)'
_computing_data_collection '<i>CAD-4/PC</i> (Enraf--Nonius, 1993)'
_computing_data_reduction '<i>XCAD-4PC</i> (Harms & Wocadlo, 1995)'
_computing_molecular_graphics '<i>OLEX2</i> (Dolomanov <i>et al.</i>, 2009)'
_computing_publication_material '<i>publCIF</i> (Westrip, 2010)'
_computing_structure_refinement '<i>SHELXL97</i> (Sheldrick, 2008)'
_computing_structure_solution '<i>SHELXS97</i> (Sheldrick, 2008)'
_diffrn_ambient_temperature 290(2)
_diffrn_measured_fraction_theta_full 0.999
_diffrn_measured_fraction_theta_max 0.999
_diffrn_measurement_device_type 'Enraf--Nonius CAD-4'
_diffrn_measurement_method '\q/2\q scans'
_diffrn_radiation_monochromator graphite
_diffrn_radiation_source 'fine-focus sealed tube'
_diffrn_radiation_type MoK\a
_diffrn_radiation_wavelength 0.71073
_diffrn_reflns_av_R_equivalents 0.0476
_diffrn_reflns_av_sigmaI/netI 0.0534
_diffrn_reflns_limit_h_max 10
_diffrn_reflns_limit_h_min 0
_diffrn_reflns_limit_k_max 14
_diffrn_reflns_limit_k_min 0
_diffrn_reflns_limit_l_max 18
_diffrn_reflns_limit_l_min -18
_diffrn_reflns_number 3234
_diffrn_reflns_theta_full 25.37
_diffrn_reflns_theta_max 25.37
_diffrn_reflns_theta_min 2.11
_diffrn_standards_interval_time 120
_diffrn_standards_number 3
_exptl_absorpt_coefficient_mu 1.272
_exptl_absorpt_correction_T_max 0.779
_exptl_absorpt_correction_T_min 0.635
_exptl_absorpt_correction_type psi-scan
_exptl_absorpt_process_details '(North <i>et al.</i>, 1968)'
_exptl_crystal_colour red
_exptl_crystal_density_diffrn 1.675
_exptl_crystal_density_method 'not measured'
_exptl_crystal_description prism
_exptl_crystal_F_000 840
_exptl_crystal_size_max 0.26
_exptl_crystal_size_mid 0.25
_exptl_crystal_size_min 0.20
_refine_diff_density_max 0.574
_refine_diff_density_min -0.671
_refine_ls_extinction_method none
_refine_ls_goodness_of_fit_ref 1.002
_refine_ls_hydrogen_treatment constr
_refine_ls_matrix_type full
_refine_ls_number_parameters 193
_refine_ls_number_reflns 3027
_refine_ls_number_restraints 0
_refine_ls_restrained_S_all 1.002
_refine_ls_R_factor_all 0.0585
_refine_ls_R_factor_gt 0.0335
_refine_ls_shift/su_max 0.000
_refine_ls_shift/su_mean 0.000
_refine_ls_structure_factor_coef Fsqd
_refine_ls_weighting_details 'calc w=1/[\s^2^(Fo^2^)+(0.0435P)^2^+0.0000P] where P=(Fo^2^+2Fc^2^)/3'
_refine_ls_weighting_scheme calc
_refine_ls_wR_factor_gt 0.0821
_refine_ls_wR_factor_ref 0.0904
_reflns_number_gt 2284
_reflns_number_total 3027
_reflns_threshold_expression I>2\s(I)
_cod_data_source_file is2638.cif
_cod_data_source_block I
_cod_original_sg_symbol_H-M 'P 21/n'
_cod_database_code 2228770
_cod_database_fobs_code 2228770

loop_
_symmetry_equiv_pos_as_xyz
'x, y, z'
'-x+1/2, y+1/2, -z+1/2'
'-x, -y, -z'
'x-1/2, -y-1/2, z-1/2'

loop_
_atom_site_type_symbol
_atom_site_label
_atom_site_fract_x
_atom_site_fract_y
_atom_site_fract_z
_atom_site_U_iso_or_equiv
_atom_site_adp_type
_atom_site_calc_flag
_atom_site_refinement_flags
_atom_site_occupancy
_atom_site_disorder_assembly
_atom_site_disorder_group
Ru Ru1 0.22499(3) 0.59291(3) 0.611377(18) 0.02585(12) Uani d . 1 . .
Cl Cl1 0.24408(14) 0.39815(9) 0.63052(7) 0.0442(3) Uani d . 1 . .
Cl Cl2 0.29626(13) 0.56893(9) 0.46564(6) 0.0391(3) Uani d . 1 . .
F F1 0.8394(4) 0.9472(3) 0.6880(2) 0.0811(10) Uani d . 1 . .
N N1 0.4725(4) 0.5795(3) 0.6397(2) 0.0335(8) Uani d . 1 . .
H H1A 0.4864 0.5382 0.6871 0.040 Uiso calc R 1 . .
H H1B 0.5116 0.5417 0.5966 0.040 Uiso calc R 1 . .
C C1 0.0988(5) 0.6207(3) 0.7270(2) 0.0322(9) Uani d . 1 . .
C C2 -0.0055(5) 0.5901(4) 0.6567(3) 0.0353(9) Uani d . 1 . .
H H2 -0.0712 0.5309 0.6631 0.042 Uiso calc R 1 . .
C C3 -0.0120(5) 0.6456(4) 0.5792(3) 0.0381(10) Uani d . 1 . .
H H3 -0.0833 0.6247 0.5356 0.046 Uiso calc R 1 . .
C C4 0.0905(5) 0.7347(3) 0.5664(3) 0.0359(10) Uani d . 1 . .
C C5 0.1936(5) 0.7656(3) 0.6343(3) 0.0377(10) Uani d . 1 . .
H H5 0.2593 0.8247 0.6275 0.045 Uiso calc R 1 . .
C C6 0.2000(5) 0.7087(3) 0.7133(2) 0.0337(9) Uani d . 1 . .
H H6 0.2719 0.7295 0.7568 0.040 Uiso calc R 1 . .
C C7 0.1003(5) 0.5586(4) 0.8103(2) 0.0375(10) Uani d . 1 . .
H H7 0.0686 0.4832 0.7979 0.045 Uiso calc R 1 . .
C C8 -0.0172(6) 0.6100(5) 0.8675(3) 0.0607(15) Uani d . 1 . .
H H8A -0.0165 0.5711 0.9208 0.091 Uiso calc R 1 . .
H H8B -0.1187 0.6062 0.8395 0.091 Uiso calc R 1 . .
H H8C 0.0098 0.6850 0.8783 0.091 Uiso calc R 1 . .
C C9 0.2608(6) 0.5567(5) 0.8572(3) 0.0513(13) Uani d . 1 . .
H H9A 0.3347 0.5265 0.8203 0.077 Uiso calc R 1 . .
H H9B 0.2572 0.5127 0.9078 0.077 Uiso calc R 1 . .
H H9C 0.2908 0.6298 0.8729 0.077 Uiso calc R 1 . .
C C10 0.0887(6) 0.7916(4) 0.4821(3) 0.0530(13) Uani d . 1 . .
H H10A 0.0348 0.8598 0.4858 0.079 Uiso calc R 1 . .
H H10B 0.0372 0.7466 0.4390 0.079 Uiso calc R 1 . .
H H10C 0.1932 0.8050 0.4671 0.079 Uiso calc R 1 . .
C C11 0.5666(4) 0.6756(3) 0.6529(2) 0.0312(9) Uani d . 1 . .
C C12 0.6131(5) 0.7101(4) 0.7343(3) 0.0406(10) Uani d . 1 . .
H H12 0.5832 0.6705 0.7813 0.049 Uiso calc R 1 . .
C C13 0.7024(6) 0.8016(4) 0.7471(3) 0.0510(13) Uani d . 1 . .
H H13 0.7326 0.8251 0.8021 0.061 Uiso calc R 1 . .
C C14 0.7458(5) 0.8573(4) 0.6771(4) 0.0508(12) Uani d . 1 . .
C C15 0.7011(5) 0.8263(4) 0.5954(3) 0.0539(13) Uani d . 1 . .
H H15 0.7319 0.8665 0.5489 0.065 Uiso calc R 1 . .
C C16 0.6102(5) 0.7351(4) 0.5829(3) 0.0424(11) Uani d . 1 . .
H H16 0.5781 0.7133 0.5278 0.051 Uiso calc R 1 . .

loop_
_atom_site_aniso_label
_atom_site_aniso_U_11
_atom_site_aniso_U_22
_atom_site_aniso_U_33
_atom_site_aniso_U_12
_atom_site_aniso_U_13
_atom_site_aniso_U_23
Ru1 0.02827(18) 0.02503(18) 0.02404(17) 0.00145(14) -0.00045(12) -0.00363(13)
Cl1 0.0591(7) 0.0273(5) 0.0457(6) 0.0016(5) -0.0001(5) 0.0026(4)
Cl2 0.0435(6) 0.0486(7) 0.0252(5) 0.0095(5) 0.0027(4) -0.0046(4)
F1 0.074(2) 0.057(2) 0.111(3) -0.0266(18) -0.011(2) 0.001(2)
N1 0.0335(18) 0.035(2) 0.0319(17) 0.0073(16) 0.0001(14) -0.0108(15)
C1 0.032(2) 0.034(2) 0.031(2) 0.0024(17) 0.0060(17) -0.0075(17)
C2 0.028(2) 0.040(2) 0.037(2) 0.0000(19) 0.0018(16) -0.0040(19)
C3 0.029(2) 0.045(3) 0.040(2) 0.013(2) -0.0053(18) -0.006(2)
C4 0.036(2) 0.034(2) 0.038(2) 0.0137(19) 0.0031(18) 0.0016(18)
C5 0.046(2) 0.026(2) 0.041(2) 0.0058(19) 0.0048(19) -0.0049(18)
C6 0.034(2) 0.035(2) 0.032(2) 0.0024(18) -0.0010(17) -0.0111(18)
C7 0.046(3) 0.039(2) 0.028(2) -0.007(2) 0.0020(18) -0.0046(18)
C8 0.062(3) 0.082(4) 0.039(3) 0.008(3) 0.013(2) -0.003(3)
C9 0.059(3) 0.057(3) 0.037(2) -0.002(3) -0.007(2) 0.007(2)
C10 0.064(3) 0.049(3) 0.046(3) 0.015(3) 0.001(2) 0.012(2)
C11 0.026(2) 0.036(2) 0.032(2) 0.0046(18) 0.0015(16) -0.0056(17)
C12 0.042(2) 0.046(3) 0.034(2) -0.001(2) -0.0034(18) -0.003(2)
C13 0.051(3) 0.056(3) 0.044(3) -0.002(3) -0.008(2) -0.017(2)
C14 0.035(2) 0.042(3) 0.074(4) 0.003(2) -0.006(2) -0.007(3)
C15 0.044(3) 0.055(3) 0.063(3) -0.003(2) 0.013(2) 0.015(3)
C16 0.041(2) 0.052(3) 0.034(2) 0.003(2) 0.0025(18) -0.004(2)

loop_
_atom_type_symbol
_atom_type_description
_atom_type_scat_dispersion_real
_atom_type_scat_dispersion_imag
_atom_type_scat_source
C C 0.0033 0.0016 'International Tables Vol C Tables 4.2.6.8 and 6.1.1.4'
H H 0.0000 0.0000 'International Tables Vol C Tables 4.2.6.8 and 6.1.1.4'
N N 0.0061 0.0033 'International Tables Vol C Tables 4.2.6.8 and 6.1.1.4'
F F 0.0171 0.0103 'International Tables Vol C Tables 4.2.6.8 and 6.1.1.4'
Cl Cl 0.1484 0.1585 'International Tables Vol C Tables 4.2.6.8 and 6.1.1.4'
Ru Ru -1.2594 0.8363 'International Tables Vol C Tables 4.2.6.8 and 6.1.1.4'

loop_
_geom_angle_atom_site_label_1
_geom_angle_atom_site_label_2
_geom_angle_atom_site_label_3
_geom_angle_site_symmetry_1
_geom_angle_site_symmetry_3
_geom_angle
_geom_angle_publ_flag
C2 Ru1 C6 . . 68.48(15) ?
C2 Ru1 C5 . . 80.44(17) ?
C6 Ru1 C5 . . 38.32(16) ?
C2 Ru1 N1 . . 148.59(14) ?
C6 Ru1 N1 . . 92.17(14) ?
C5 Ru1 N1 . . 99.88(15) ?
C2 Ru1 C3 . . 37.34(16) ?
C6 Ru1 C3 . . 80.99(16) ?
C5 Ru1 C3 . . 67.91(17) ?
N1 Ru1 C3 . . 166.94(15) ?
C2 Ru1 C4 . . 68.45(16) ?
C6 Ru1 C4 . . 69.00(15) ?
C5 Ru1 C4 . . 37.57(16) ?
N1 Ru1 C4 . . 128.89(15) ?
C3 Ru1 C4 . . 38.16(16) ?
C2 Ru1 C1 . . 38.48(15) ?
C6 Ru1 C1 . . 37.91(15) ?
C5 Ru1 C1 . . 68.81(16) ?
N1 Ru1 C1 . . 112.05(14) ?
C3 Ru1 C1 . . 68.83(15) ?
C4 Ru1 C1 . . 82.05(15) ?
C2 Ru1 Cl1 . . 90.08(12) ?
C6 Ru1 Cl1 . . 124.65(12) ?
C5 Ru1 Cl1 . . 162.78(12) ?
N1 Ru1 Cl1 . . 80.78(9) ?
C3 Ru1 Cl1 . . 112.26(13) ?
C4 Ru1 Cl1 . . 149.19(12) ?
C1 Ru1 Cl1 . . 94.86(11) ?
C2 Ru1 Cl2 . . 126.86(11) ?
C6 Ru1 Cl2 . . 145.24(12) ?
C5 Ru1 Cl2 . . 108.47(12) ?
N1 Ru1 Cl2 . . 83.19(9) ?
C3 Ru1 Cl2 . . 96.05(11) ?
C4 Ru1 Cl2 . . 87.26(11) ?
C1 Ru1 Cl2 . . 164.70(11) ?
Cl1 Ru1 Cl2 . . 88.72(4) ?
C11 N1 Ru1 . . 120.8(2) ?
C11 N1 H1A . . 107.1 ?
Ru1 N1 H1A . . 107.1 ?
C11 N1 H1B . . 107.1 ?
Ru1 N1 H1B . . 107.1 ?
H1A N1 H1B . . 106.8 ?
C6 C1 C2 . . 116.8(4) ?
C6 C1 C7 . . 122.7(4) ?
C2 C1 C7 . . 120.4(4) ?
C6 C1 Ru1 . . 69.6(2) ?
C2 C1 Ru1 . . 69.3(2) ?
C7 C1 Ru1 . . 130.9(3) ?
C3 C2 C1 . . 122.4(4) ?
C3 C2 Ru1 . . 72.4(2) ?
C1 C2 Ru1 . . 72.2(2) ?
C3 C2 H2 . . 118.8 ?
C1 C2 H2 . . 118.8 ?
Ru1 C2 H2 . . 129.1 ?
C2 C3 C4 . . 120.2(4) ?
C2 C3 Ru1 . . 70.3(2) ?
C4 C3 Ru1 . . 71.1(2) ?
C2 C3 H3 . . 119.9 ?
C4 C3 H3 . . 119.9 ?
Ru1 C3 H3 . . 131.6 ?
C5 C4 C3 . . 118.3(4) ?
C5 C4 C10 . . 121.3(4) ?
C3 C4 C10 . . 120.4(4) ?
C5 C4 Ru1 . . 70.5(2) ?
C3 C4 Ru1 . . 70.8(2) ?
C10 C4 Ru1 . . 129.4(3) ?
C4 C5 C6 . . 121.4(4) ?
C4 C5 Ru1 . . 72.0(2) ?
C6 C5 Ru1 . . 70.4(2) ?
C4 C5 H5 . . 119.3 ?
C6 C5 H5 . . 119.3 ?
Ru1 C5 H5 . . 131.2 ?
C1 C6 C5 . . 120.9(4) ?
C1 C6 Ru1 . . 72.5(2) ?
C5 C6 Ru1 . . 71.2(2) ?
C1 C6 H6 . . 119.5 ?
C5 C6 H6 . . 119.5 ?
Ru1 C6 H6 . . 129.1 ?
C1 C7 C8 . . 109.0(4) ?
C1 C7 C9 . . 112.6(4) ?
C8 C7 C9 . . 109.9(4) ?
C1 C7 H7 . . 108.4 ?
C8 C7 H7 . . 108.4 ?
C9 C7 H7 . . 108.4 ?
C7 C8 H8A . . 109.5 ?
C7 C8 H8B . . 109.5 ?
H8A C8 H8B . . 109.5 ?
C7 C8 H8C . . 109.5 ?
H8A C8 H8C . . 109.5 ?
H8B C8 H8C . . 109.5 ?
C7 C9 H9A . . 109.5 ?
C7 C9 H9B . . 109.5 ?
H9A C9 H9B . . 109.5 ?
C7 C9 H9C . . 109.5 ?
H9A C9 H9C . . 109.5 ?
H9B C9 H9C . . 109.5 ?
C4 C10 H10A . . 109.5 ?
C4 C10 H10B . . 109.5 ?
H10A C10 H10B . . 109.5 ?
C4 C10 H10C . . 109.5 ?
H10A C10 H10C . . 109.5 ?
H10B C10 H10C . . 109.5 ?
C12 C11 C16 . . 119.4(4) ?
C12 C11 N1 . . 121.0(4) ?
C16 C11 N1 . . 119.6(4) ?
C13 C12 C11 . . 121.1(4) ?
C13 C12 H12 . . 119.4 ?
C11 C12 H12 . . 119.4 ?
C14 C13 C12 . . 118.1(4) ?
C14 C13 H13 . . 120.9 ?
C12 C13 H13 . . 120.9 ?
C13 C14 C15 . . 122.5(5) ?
C13 C14 F1 . . 119.3(5) ?
C15 C14 F1 . . 118.2(5) ?
C14 C15 C16 . . 119.2(5) ?
C14 C15 H15 . . 120.4 ?
C16 C15 H15 . . 120.4 ?
C15 C16 C11 . . 119.6(4) ?
C15 C16 H16 . . 120.2 ?
C11 C16 H16 . . 120.2 ?

loop_
_geom_bond_atom_site_label_1
_geom_bond_atom_site_label_2
_geom_bond_site_symmetry_2
_geom_bond_distance
_geom_bond_publ_flag
Ru1 C2 . 2.154(4) ?
Ru1 C6 . 2.154(4) ?
Ru1 C5 . 2.165(4) ?
Ru1 N1 . 2.167(3) ?
Ru1 C3 . 2.180(4) ?
Ru1 C4 . 2.184(4) ?
Ru1 C1 . 2.192(4) ?
Ru1 Cl1 . 2.4082(11) ?
Ru1 Cl2 . 2.4138(10) ?
F1 C14 . 1.372(6) ?
N1 C11 . 1.439(5) ?
N1 H1A . 0.9000 ?
N1 H1B . 0.9000 ?
C1 C6 . 1.412(6) ?
C1 C2 . 1.433(6) ?
C1 C7 . 1.508(6) ?
C2 C3 . 1.388(6) ?
C2 H2 . 0.9300 ?
C3 C4 . 1.427(6) ?
C3 H3 . 0.9300 ?
C4 C5 . 1.401(6) ?
C4 C10 . 1.491(6) ?
C5 C6 . 1.418(6) ?
C5 H5 . 0.9300 ?
C6 H6 . 0.9300 ?
C7 C8 . 1.528(6) ?
C7 C9 . 1.533(6) ?
C7 H7 . 0.9800 ?
C8 H8A . 0.9600 ?
C8 H8B . 0.9600 ?
C8 H8C . 0.9600 ?
C9 H9A . 0.9600 ?
C9 H9B . 0.9600 ?
C9 H9C . 0.9600 ?
C10 H10A . 0.9600 ?
C10 H10B . 0.9600 ?
C10 H10C . 0.9600 ?
C11 C12 . 1.381(5) ?
C11 C16 . 1.384(6) ?
C12 C13 . 1.369(6) ?
C12 H12 . 0.9300 ?
C13 C14 . 1.361(7) ?
C13 H13 . 0.9300 ?
C14 C15 . 1.367(7) ?
C15 C16 . 1.374(7) ?
C15 H15 . 0.9300 ?
C16 H16 . 0.9300 ?

loop_
_geom_hbond_atom_site_label_D
_geom_hbond_atom_site_label_H
_geom_hbond_atom_site_label_A
_geom_hbond_site_symmetry_A
_geom_hbond_distance_DH
_geom_hbond_distance_HA
_geom_hbond_distance_DA
_geom_hbond_angle_DHA
N1 H1B Cl2 3_666 0.90 2.39 3.225(3) 154
C6 H6 Cl1 2_556 0.93 2.72 3.384(4) 129
